data_4510667
loop_
_publ_author_name
'Chakraborty, Sourav'
'Arunachalam, M.'
'Bose, Purnandhu'
'Ghosh, Pradyut'

_publ_section_title
;
 Binding Studies on an Arene-Capped Bicyclic Cyclophane with \p-Rich
 Neutral Guests and Anions
;
_journal_issue 7
_journal_name_full 'Crystal Growth &amp; Design'
_journal_page_first 3208
_journal_paper_doi 10.1021/cg400597e
_journal_volume 13
_journal_year 2013
_chemical_formula_sum 'C54 H70 N7 O'
_chemical_formula_weight 833.17
_chemical_name_systematic
; 
 ? 
;
_space_group_IT_number 2
_symmetry_cell_setting triclinic
_symmetry_space_group_name_Hall '-P 1'
_symmetry_space_group_name_H-M 'P -1'
_atom_sites_solution_hydrogens geom
_atom_sites_solution_primary direct
_atom_sites_solution_secondary difmap
_audit_creation_method SHELXL-97
_cell_angle_alpha 76.641(3)
_cell_angle_beta 76.489(3)
_cell_angle_gamma 73.530(3)
_cell_formula_units_Z 4
_cell_length_a 13.5220(13)
_cell_length_b 17.1260(16)
_cell_length_c 21.666(2)
_cell_measurement_reflns_used 1981
_cell_measurement_temperature 120(2)
_cell_volume 4604.7(8)
_computing_cell_refinement 'Bruker SMART'
_computing_data_collection 'Bruker SMART'
_computing_data_reduction 'Bruker SAINT'
_computing_molecular_graphics PLATON
_computing_publication_material 'MERCURY 2.3'
_computing_structure_refinement 'SHELXL-97 (Sheldrick, 1997)'
_computing_structure_solution 'SHELXS-97 (Sheldrick, 1990)'
_diffrn_ambient_temperature 120(2)
_diffrn_measured_fraction_theta_full 0.996
_diffrn_measured_fraction_theta_max 0.996
_diffrn_measurement_device_type 'CCD area detector'
_diffrn_measurement_method 'OMEGA SCAN'
_diffrn_radiation_monochromator graphite
_diffrn_radiation_source 'fine-focus sealed tube'
_diffrn_radiation_type MoK\a
_diffrn_radiation_wavelength 0.71073
_diffrn_reflns_av_R_equivalents 0.0872
_diffrn_reflns_av_sigmaI/netI 0.0724
_diffrn_reflns_limit_h_max 12
_diffrn_reflns_limit_h_min -12
_diffrn_reflns_limit_k_max 15
_diffrn_reflns_limit_k_min -15
_diffrn_reflns_limit_l_max 19
_diffrn_reflns_limit_l_min -19
_diffrn_reflns_number 28022
_diffrn_reflns_theta_full 18.63
_diffrn_reflns_theta_max 18.63
_diffrn_reflns_theta_min 0.98
_exptl_absorpt_coefficient_mu 0.072
_exptl_absorpt_correction_T_max 0.9928
_exptl_absorpt_correction_T_min 0.9871
_exptl_absorpt_correction_type multi-scan
_exptl_absorpt_process_details SADABS
_exptl_crystal_colour COLORLESS
_exptl_crystal_density_diffrn 1.202
_exptl_crystal_density_method 'not measured'
_exptl_crystal_description BLOCK
_exptl_crystal_F_000 1804
_exptl_crystal_size_max 0.18
_exptl_crystal_size_mid 0.14
_exptl_crystal_size_min 0.10
_refine_diff_density_max 0.944
_refine_diff_density_min -0.335
_refine_diff_density_rms 0.053
_refine_ls_extinction_method none
_refine_ls_goodness_of_fit_ref 1.023
_refine_ls_hydrogen_treatment mixed
_refine_ls_matrix_type full
_refine_ls_number_parameters 1183
_refine_ls_number_reflns 6977
_refine_ls_number_restraints 12
_refine_ls_restrained_S_all 1.023
_refine_ls_R_factor_all 0.0997
_refine_ls_R_factor_gt 0.0617
_refine_ls_shift/su_max 0.003
_refine_ls_shift/su_mean 0.000
_refine_ls_structure_factor_coef Fsqd
_refine_ls_weighting_details 'calc w=1/[\s^2^(Fo^2^)+(0.1014P)^2^+4.0064P] where P=(Fo^2^+2Fc^2^)/3'
_refine_ls_weighting_scheme calc
_refine_ls_wR_factor_gt 0.1541
_refine_ls_wR_factor_ref 0.1817
_reflns_number_gt 4620
_reflns_number_total 6977
_reflns_threshold_expression >2sigma(I)
_cod_data_source_file cg400597e_si_002.cif
_cod_data_source_block DMF_BENZENE
_cod_depositor_comments
;
The following automatic conversions were performed:

'_symmetry_cell_setting' value 'Triclinic' changed to 'triclinic'
according to
/usr/data/users/saulius/automatic-downloads/retrospective/ACS/lib/dictionaries/cif_core.dic
dictionary named 'cif_core.dic' version 2.4.2 from
2011-04-26.

'_exptl_absorpt_correction_type' value 'MULTI-SCAN'
changed to 'multi-scan' according to
/usr/data/users/saulius/automatic-downloads/retrospective/ACS/lib/dictionaries/cif_core.dic
dictionary named 'cif_core.dic' version 2.4.2 from 2011-04-26.

Automatic conversion script
Id: cif_fix_values 2281 2013-09-26 08:29:07Z andrius 
;
_cod_original_cell_volume 4604.6(7)
_cod_original_sg_symbol_H-M 'P-1   '
_cod_database_code 4510667

loop_
_symmetry_equiv_pos_as_xyz
'x, y, z'
'-x, -y, -z'

loop_
_atom_site_label
_atom_site_type_symbol
_atom_site_fract_x
_atom_site_fract_y
_atom_site_fract_z
_atom_site_U_iso_or_equiv
_atom_site_adp_type
_atom_site_occupancy
_atom_site_symmetry_multiplicity
_atom_site_calc_flag
_atom_site_refinement_flags
C1 C 0.5921(5) 0.7328(4) 0.3146(3) 0.0354(19) Uani 1 1 d .
H1A H 0.6259 0.7778 0.3006 0.053 Uiso 1 1 calc R
H1C H 0.6392 0.6847 0.3336 0.053 Uiso 1 1 calc R
H1B H 0.5301 0.7477 0.3459 0.053 Uiso 1 1 calc R
C2 C 0.5628(5) 0.7143(4) 0.2579(3) 0.0241(17) Uani 1 1 d .
C3 C 0.6293(5) 0.6527(4) 0.2236(3) 0.0214(16) Uani 1 1 d .
C4 C 0.5971(5) 0.6316(4) 0.1747(3) 0.0205(16) Uani 1 1 d .
C5 C 0.6698(5) 0.5643(4) 0.1392(3) 0.0332(18) Uani 1 1 d .
H5A H 0.7222 0.5866 0.1077 0.050 Uiso 1 1 calc R
H5B H 0.6300 0.5435 0.1181 0.050 Uiso 1 1 calc R
H5C H 0.7032 0.5200 0.1695 0.050 Uiso 1 1 calc R
C6 C 0.4982(5) 0.6704(4) 0.1591(3) 0.0216(16) Uani 1 1 d .
C7 C 0.4327(5) 0.7322(4) 0.1924(3) 0.0234(17) Uani 1 1 d .
C8 C 0.3240(5) 0.7739(4) 0.1774(3) 0.0304(18) Uani 1 1 d .
H8B H 0.2790 0.7937 0.2148 0.046 Uiso 1 1 calc R
H8C H 0.2962 0.7348 0.1656 0.046 Uiso 1 1 calc R
H8A H 0.3279 0.8195 0.1424 0.046 Uiso 1 1 calc R
C9 C 0.4653(5) 0.7562(4) 0.2404(3) 0.0216(17) Uani 1 1 d .
C10 C 0.3967(5) 0.8278(4) 0.2719(3) 0.0261(17) Uani 1 1 d .
H10A H 0.4399 0.8511 0.2890 0.031 Uiso 1 1 calc R
H10B H 0.3641 0.8704 0.2396 0.031 Uiso 1 1 calc R
C12 C 0.2571(5) 0.8669(4) 0.3602(3) 0.0282(17) Uani 1 1 d .
H12B H 0.2370 0.9181 0.3305 0.034 Uiso 1 1 calc R
H12A H 0.3019 0.8756 0.3857 0.034 Uiso 1 1 calc R
C13 C 0.1606(5) 0.8471(5) 0.4041(3) 0.0240(17) Uani 1 1 d .
C14 C 0.0782(6) 0.9087(4) 0.4260(3) 0.0269(17) Uani 1 1 d .
H14 H 0.0833 0.9634 0.4145 0.032 Uiso 1 1 calc R
C15 C -0.0123(5) 0.8903(4) 0.4647(3) 0.0292(18) Uani 1 1 d .
H15 H -0.0683 0.9326 0.4780 0.035 Uiso 1 1 calc R
C16 C -0.0192(5) 0.8091(5) 0.4835(3) 0.0264(17) Uani 1 1 d .
H16 H -0.0798 0.7970 0.5098 0.032 Uiso 1 1 calc R
C17 C 0.0639(6) 0.7450(4) 0.4635(3) 0.0213(16) Uani 1 1 d .
C18 C 0.1516(5) 0.7665(4) 0.4231(3) 0.0260(17) Uani 1 1 d .
H18 H 0.2068 0.7247 0.4082 0.031 Uiso 1 1 calc R
C19 C 0.0604(5) 0.6567(4) 0.4892(3) 0.0260(17) Uani 1 1 d .
H19A H 0.0607 0.6455 0.5351 0.031 Uiso 1 1 calc R
H19B H -0.0053 0.6493 0.4835 0.031 Uiso 1 1 calc R
C21 C 0.1488(5) 0.5130(4) 0.4938(3) 0.0281(17) Uani 1 1 d .
H21B H 0.0798 0.5030 0.4992 0.034 Uiso 1 1 calc R
H21A H 0.1626 0.5093 0.5365 0.034 Uiso 1 1 calc R
C22 C 0.2279(5) 0.4453(4) 0.4632(3) 0.0209(16) Uani 1 1 d .
C23 C 0.2054(5) 0.4137(4) 0.4155(3) 0.0231(17) Uani 1 1 d .
C24 C 0.1110(5) 0.4608(4) 0.3834(3) 0.0320(18) Uani 1 1 d .
H24A H 0.1320 0.4668 0.3374 0.048 Uiso 1 1 calc R
H24B H 0.0843 0.5145 0.3953 0.048 Uiso 1 1 calc R
H24C H 0.0573 0.4307 0.3973 0.048 Uiso 1 1 calc R
C25 C 0.2694(5) 0.3407(4) 0.3961(3) 0.0222(16) Uani 1 1 d .
C26 C 0.3598(5) 0.3002(4) 0.4226(3) 0.0254(17) Uani 1 1 d .
C27 C 0.4262(5) 0.2190(4) 0.4034(3) 0.041(2) Uani 1 1 d .
H27C H 0.3997 0.1741 0.4310 0.062 Uiso 1 1 calc R
H27B H 0.4975 0.2124 0.4075 0.062 Uiso 1 1 calc R
H27A H 0.4236 0.2192 0.3594 0.062 Uiso 1 1 calc R
C28 C 0.3875(5) 0.3355(4) 0.4658(3) 0.0215(16) Uani 1 1 d .
C29 C 0.3233(5) 0.4088(4) 0.4853(3) 0.0214(16) Uani 1 1 d .
C30 C 0.3571(5) 0.4490(4) 0.5296(3) 0.0349(18) Uani 1 1 d .
H30C H 0.3275 0.5076 0.5218 0.052 Uiso 1 1 calc R
H30B H 0.4322 0.4384 0.5215 0.052 Uiso 1 1 calc R
H30A H 0.3331 0.4265 0.5737 0.052 Uiso 1 1 calc R
C31 C 0.2416(5) 0.3075(4) 0.3450(3) 0.0308(18) Uani 1 1 d .
H31B H 0.2724 0.2484 0.3491 0.037 Uiso 1 1 calc R
H31A H 0.1661 0.3164 0.3512 0.037 Uiso 1 1 calc R
C33 C 0.2573(5) 0.3179(4) 0.2295(3) 0.0309(18) Uani 1 1 d .
H33B H 0.1826 0.3219 0.2370 0.037 Uiso 1 1 calc R
H33A H 0.2933 0.2599 0.2318 0.037 Uiso 1 1 calc R
C34 C 0.2895(4) 0.3637(4) 0.1632(3) 0.0216(16) Uani 1 1 d .
C35 C 0.2853(5) 0.3330(4) 0.1102(4) 0.0318(18) Uani 1 1 d .
H35 H 0.2647 0.2838 0.1169 0.038 Uiso 1 1 calc R
C36 C 0.3106(5) 0.3729(5) 0.0485(4) 0.0359(19) Uani 1 1 d .
H36 H 0.3080 0.3505 0.0138 0.043 Uiso 1 1 calc R
C37 C 0.3397(5) 0.4459(5) 0.0378(3) 0.0353(19) Uani 1 1 d .
H37 H 0.3558 0.4733 -0.0042 0.042 Uiso 1 1 calc R
C38 C 0.3456(4) 0.4797(4) 0.0898(4) 0.0238(17) Uani 1 1 d .
C39 C 0.3193(4) 0.4373(4) 0.1515(3) 0.0253(17) Uani 1 1 d .
H39 H 0.3217 0.4592 0.1864 0.030 Uiso 1 1 calc R
C40 C 0.3761(5) 0.5606(4) 0.0759(3) 0.0306(18) Uani 1 1 d .
H40B H 0.4279 0.5625 0.0365 0.037 Uiso 1 1 calc R
H40A H 0.3149 0.6051 0.0683 0.037 Uiso 1 1 calc R
C42 C 0.4630(5) 0.6480(4) 0.1055(3) 0.0254(17) Uani 1 1 d .
H42B H 0.4108 0.6946 0.0884 0.030 Uiso 1 1 calc R
H42A H 0.5225 0.6371 0.0709 0.030 Uiso 1 1 calc R
C43 C 0.4894(5) 0.2950(4) 0.4912(3) 0.0325(18) Uani 1 1 d .
H43A H 0.4849 0.3111 0.5320 0.039 Uiso 1 1 calc R
H43B H 0.5012 0.2353 0.4983 0.039 Uiso 1 1 calc R
C45 C 0.6785(5) 0.2764(4) 0.4630(3) 0.0313(18) Uani 1 1 d .
H45A H 0.6861 0.2173 0.4682 0.038 Uiso 1 1 calc R
H45B H 0.6805 0.2885 0.5042 0.038 Uiso 1 1 calc R
C46 C 0.7688(5) 0.2999(5) 0.4142(3) 0.0231(16) Uani 1 1 d .
C47 C 0.8636(6) 0.2415(4) 0.4043(3) 0.0309(18) Uani 1 1 d .
H47 H 0.8703 0.1875 0.4268 0.037 Uiso 1 1 calc R
C48 C 0.9480(5) 0.2638(5) 0.3610(3) 0.0326(18) Uani 1 1 d .
H48 H 1.0115 0.2248 0.3548 0.039 Uiso 1 1 calc R
C49 C 0.9391(5) 0.3431(5) 0.3268(3) 0.0291(18) Uani 1 1 d .
H49 H 0.9966 0.3570 0.2976 0.035 Uiso 1 1 calc R
C50 C 0.8447(6) 0.4030(4) 0.3355(3) 0.0281(17) Uani 1 1 d .
C51 C 0.7613(5) 0.3785(4) 0.3793(3) 0.0282(17) Uani 1 1 d .
H51 H 0.6975 0.4173 0.3853 0.034 Uiso 1 1 calc R
C52 C 0.8392(5) 0.4894(4) 0.2985(3) 0.0390(19) Uani 1 1 d .
H52B H 0.8621 0.5202 0.3226 0.047 Uiso 1 1 calc R
H52A H 0.8872 0.4870 0.2576 0.047 Uiso 1 1 calc R
C54 C 0.7370(5) 0.6106(4) 0.2400(3) 0.0317(18) Uani 1 1 d .
H54B H 0.7863 0.5989 0.2009 0.038 Uiso 1 1 calc R
H54A H 0.7604 0.6474 0.2582 0.038 Uiso 1 1 calc R
C55 C 0.3102(5) 0.5847(4) 0.3042(3) 0.046(2) Uani 1 1 d .
H55C H 0.2600 0.5515 0.3209 0.069 Uiso 1 1 calc R
H55A H 0.3218 0.5946 0.2579 0.069 Uiso 1 1 calc R
H55B H 0.2837 0.6365 0.3193 0.069 Uiso 1 1 calc R
C57 C 0.4748(5) 0.4716(4) 0.2992(3) 0.0382(19) Uani 1 1 d .
H57B H 0.5333 0.4483 0.3212 0.057 Uiso 1 1 calc R
H57A H 0.4998 0.4888 0.2542 0.057 Uiso 1 1 calc R
H57C H 0.4359 0.4308 0.3042 0.057 Uiso 1 1 calc R
C58 C 0.4376(6) 0.5639(4) 0.3719(4) 0.040(2) Uani 1 1 d .
H58 H 0.5010 0.5334 0.3839 0.048 Uiso 1 1 calc R
C60 C 0.6592(8) 0.2633(7) 0.2622(5) 0.081(3) Uani 1 1 d .
H60 H 0.6930 0.2485 0.2975 0.097 Uiso 1 1 calc R
C61 C 0.5922(9) 0.2135(6) 0.2539(6) 0.086(3) Uani 1 1 d .
H61 H 0.5834 0.1673 0.2851 0.103 Uiso 1 1 calc R
C62 C 0.5447(7) 0.2313(7) 0.2047(5) 0.080(4) Uani 1 1 d .
H62 H 0.5013 0.2000 0.2006 0.096 Uiso 1 1 calc R
C63 C 0.5631(7) 0.3020(7) 0.1571(5) 0.074(3) Uani 1 1 d .
H63 H 0.5329 0.3144 0.1205 0.089 Uiso 1 1 calc R
C64 C 0.6201(8) 0.3501(6) 0.1622(5) 0.079(3) Uani 1 1 d .
H64 H 0.6282 0.3961 0.1306 0.094 Uiso 1 1 calc R
C65 C 0.6700(6) 0.3298(7) 0.2181(6) 0.077(3) Uani 1 1 d .
H65 H 0.7097 0.3635 0.2230 0.093 Uiso 1 1 calc R
C1' C 0.4499(5) -0.1783(4) 0.9544(3) 0.0327(18) Uani 1 1 d .
H1'A H 0.4961 -0.2010 0.9851 0.049 Uiso 1 1 calc R
H1'C H 0.4901 -0.1781 0.9115 0.049 Uiso 1 1 calc R
H1'B H 0.4004 -0.2115 0.9613 0.049 Uiso 1 1 calc R
C2' C 0.3915(5) -0.0902(4) 0.9626(3) 0.0192(16) Uani 1 1 d .
C3' C 0.2880(5) -0.0723(4) 0.9965(3) 0.0235(17) Uani 1 1 d .
C4' C 0.2357(5) 0.0081(5) 1.0043(3) 0.0247(17) Uani 1 1 d .
C5' C 0.1220(5) 0.0287(4) 1.0376(3) 0.0357(19) Uani 1 1 d .
H5'B H 0.0852 -0.0058 1.0276 0.054 Uiso 1 1 calc R
H5'C H 0.0902 0.0858 1.0229 0.054 Uiso 1 1 calc R
H5'A H 0.1185 0.0193 1.0834 0.054 Uiso 1 1 calc R
C7' C 0.3893(5) 0.0559(4) 0.9434(3) 0.0221(17) Uani 1 1 d .
C8' C 0.4432(5) 0.1249(4) 0.9107(3) 0.0359(18) Uani 1 1 d .
H8'C H 0.3930 0.1773 0.9115 0.054 Uiso 1 1 calc R
H8'B H 0.4731 0.1187 0.8668 0.054 Uiso 1 1 calc R
H8'A H 0.4978 0.1225 0.9331 0.054 Uiso 1 1 calc R
C9' C 0.4410(5) -0.0258(4) 0.9360(3) 0.0202(16) Uani 1 1 d .
C10' C 0.5520(5) -0.0455(4) 0.8993(3) 0.0304(18) Uani 1 1 d .
H10' H 0.5855 -0.0026 0.8998 0.036 Uiso 1 1 calc R
H11A H 0.5906 -0.0974 0.9208 0.036 Uiso 1 1 calc R
C12' C 0.6628(5) -0.0686(4) 0.7974(3) 0.0279(17) Uani 1 1 d .
H12' H 0.6995 -0.1230 0.8165 0.033 Uiso 1 1 calc R
H13' H 0.6968 -0.0288 0.8035 0.033 Uiso 1 1 calc R
C13' C 0.6751(6) -0.0658(4) 0.7252(3) 0.0217(16) Uani 1 1 d .
C14' C 0.7725(5) -0.0963(4) 0.6912(4) 0.0242(17) Uani 1 1 d .
H14' H 0.8280 -0.1222 0.7132 0.029 Uiso 1 1 calc R
C15' C 0.7896(5) -0.0889(4) 0.6248(4) 0.0252(17) Uani 1 1 d .
H15' H 0.8562 -0.1086 0.6021 0.030 Uiso 1 1 calc R
C16' C 0.7064(6) -0.0520(4) 0.5928(3) 0.0275(17) Uani 1 1 d .
H16' H 0.7178 -0.0474 0.5482 0.033 Uiso 1 1 calc R
C17' C 0.6067(5) -0.0217(4) 0.6253(3) 0.0243(17) Uani 1 1 d .
C18' C 0.5917(5) -0.0301(4) 0.6920(3) 0.0268(17) Uani 1 1 d .
H18' H 0.5248 -0.0115 0.7149 0.032 Uiso 1 1 calc R
C19' C 0.5189(5) 0.0201(4) 0.5880(3) 0.0291(18) Uani 1 1 d .
H19' H 0.5289 0.0743 0.5660 0.035 Uiso 1 1 calc R
H17' H 0.5245 -0.0117 0.5552 0.035 Uiso 1 1 calc R
C21' C 0.3334(5) 0.0687(4) 0.5841(3) 0.0326(18) Uani 1 1 d .
H21' H 0.3406 0.0339 0.5530 0.039 Uiso 1 1 calc R
H20A H 0.3434 0.1222 0.5606 0.039 Uiso 1 1 calc R
C22' C 0.2242(5) 0.0792(5) 0.6253(3) 0.0244(17) Uani 1 1 d .
C23' C 0.1827(5) 0.0097(4) 0.6470(3) 0.0250(17) Uani 1 1 d .
C24' C 0.2424(5) -0.0706(4) 0.6259(3) 0.0400(19) Uani 1 1 d .
H24' H 0.2368 -0.0680 0.5821 0.060 Uiso 1 1 calc R
H23' H 0.2139 -0.1147 0.6532 0.060 Uiso 1 1 calc R
H25' H 0.3148 -0.0805 0.6289 0.060 Uiso 1 1 calc R
C25' C 0.0836(5) 0.0178(4) 0.6877(3) 0.0227(17) Uani 1 1 d .
C27' C -0.0708(5) 0.1001(4) 0.7550(3) 0.0382(19) Uani 1 1 d .
H27D H -0.0764 0.1404 0.7807 0.057 Uiso 1 1 calc R
H27E H -0.0713 0.0474 0.7823 0.057 Uiso 1 1 calc R
H27F H -0.1291 0.1169 0.7327 0.057 Uiso 1 1 calc R
C28' C 0.0682(5) 0.1636(4) 0.6795(3) 0.0234(17) Uani 1 1 d .
C29' C 0.1685(5) 0.1564(4) 0.6399(3) 0.0267(17) Uani 1 1 d .
C30' C 0.2110(5) 0.2333(4) 0.6113(3) 0.0357(19) Uani 1 1 d .
H22' H 0.1623 0.2805 0.6269 0.054 Uiso 1 1 calc R
H29' H 0.2204 0.2424 0.5651 0.054 Uiso 1 1 calc R
H30' H 0.2772 0.2254 0.6239 0.054 Uiso 1 1 calc R
C31' C 0.0024(5) 0.2466(4) 0.6928(3) 0.0299(18) Uani 1 1 d .
H32A H 0.0177 0.2886 0.6559 0.036 Uiso 1 1 calc R
H31' H -0.0711 0.2471 0.6982 0.036 Uiso 1 1 calc R
C33' C -0.0457(5) 0.3458(4) 0.7648(3) 0.0323(18) Uani 1 1 d .
H33' H -0.1181 0.3418 0.7753 0.039 Uiso 1 1 calc R
H34' H -0.0388 0.3875 0.7263 0.039 Uiso 1 1 calc R
C34' C -0.0223(5) 0.3747(4) 0.8197(3) 0.0239(17) Uani 1 1 d .
C35' C -0.0634(5) 0.4564(4) 0.8269(3) 0.0272(17) Uani 1 1 d .
H35' H -0.1048 0.4927 0.7986 0.033 Uiso 1 1 calc R
C36' C -0.0425(5) 0.4837(4) 0.8767(4) 0.0331(18) Uani 1 1 d .
H36' H -0.0703 0.5385 0.8819 0.040 Uiso 1 1 calc R
C37' C 0.0192(5) 0.4305(5) 0.9186(3) 0.0308(18) Uani 1 1 d .
H37' H 0.0334 0.4500 0.9514 0.037 Uiso 1 1 calc R
C38' C 0.0608(5) 0.3478(4) 0.9125(3) 0.0236(17) Uani 1 1 d .
C39' C 0.0382(5) 0.3211(4) 0.8628(3) 0.0244(17) Uani 1 1 d .
H39' H 0.0643 0.2659 0.8583 0.029 Uiso 1 1 calc R
C40' C 0.1270(5) 0.2919(4) 0.9597(3) 0.0294(18) Uani 1 1 d .
H40' H 0.1831 0.3166 0.9601 0.035 Uiso 1 1 calc R
H38' H 0.0842 0.2883 1.0024 0.035 Uiso 1 1 calc R
C42' C 0.2360(5) 0.1574(4) 0.9940(3) 0.0338(18) Uani 1 1 d .
H42' H 0.1914 0.1533 1.0362 0.041 Uiso 1 1 calc R
H43' H 0.2897 0.1840 0.9955 0.041 Uiso 1 1 calc R
C43' C 0.2876(5) 0.0718(4) 0.9800(3) 0.0234(17) Uani 1 1 d .
C44' C 0.2328(5) -0.1419(4) 1.0245(3) 0.0324(18) Uani 1 1 d .
H44A H 0.2830 -0.1914 1.0399 0.039 Uiso 1 1 calc R
H44B H 0.1789 -0.1268 1.0610 0.039 Uiso 1 1 calc R
C46' C 0.1441(8) -0.2315(6) 1.0002(4) 0.041(2) Uani 1 1 d .
C47' C 0.1178(5) -0.2620(4) 0.9468(3) 0.0282(18) Uani 1 1 d .
C48' C 0.1324(5) -0.3454(5) 0.9491(4) 0.0374(19) Uani 1 1 d .
H48' H 0.1608 -0.3832 0.9826 0.045 Uiso 1 1 calc R
C49' C 0.1046(5) -0.3733(4) 0.9016(4) 0.042(2) Uani 1 1 d .
H49' H 0.1136 -0.4296 0.9035 0.050 Uiso 1 1 calc R
C50' C 0.0642(5) -0.3173(5) 0.8521(4) 0.0377(19) Uani 1 1 d .
H50' H 0.0463 -0.3363 0.8203 0.045 Uiso 1 1 calc R
C51' C 0.0492(5) -0.2333(4) 0.8483(3) 0.0279(17) Uani 1 1 d .
C52' C 0.0757(5) -0.2066(4) 0.8969(3) 0.0285(17) Uani 1 1 d .
H52' H 0.0647 -0.1502 0.8957 0.034 Uiso 1 1 calc R
C53' C 0.0059(5) -0.1717(4) 0.7929(3) 0.0382(19) Uani 1 1 d .
H53' H 0.0123 -0.2002 0.7579 0.046 Uiso 1 1 calc R
H52 H -0.0680 -0.1480 0.8070 0.046 Uiso 1 1 calc R
C55' C 0.0342(5) -0.0540(4) 0.7092(3) 0.0304(18) Uani 1 1 d .
H55' H -0.0414 -0.0334 0.7143 0.036 Uiso 1 1 calc R
H25A H 0.0563 -0.0878 0.6758 0.036 Uiso 1 1 calc R
C56' C 0.2818(5) -0.0444(4) 0.8083(3) 0.044(2) Uani 1 1 d .
H58' H 0.3005 -0.0415 0.7625 0.067 Uiso 1 1 calc R
H56' H 0.2376 -0.0822 0.8262 0.067 Uiso 1 1 calc R
H57' H 0.3442 -0.0634 0.8269 0.067 Uiso 1 1 calc R
C58' C 0.1226(5) 0.0513(5) 0.8595(3) 0.049(2) Uani 1 1 d .
H61' H 0.0999 0.1081 0.8651 0.073 Uiso 1 1 calc R
H59' H 0.1222 0.0160 0.9010 0.073 Uiso 1 1 calc R
H60' H 0.0760 0.0400 0.8373 0.073 Uiso 1 1 calc R
C59' C 0.2699(6) 0.1006(6) 0.8003(4) 0.060(3) Uani 1 1 d .
H62' H 0.2323 0.1534 0.8074 0.072 Uiso 1 1 calc R
H46' H 0.192(6) -0.278(5) 1.023(4) 0.09(3) Uiso 1 1 d .
H47' H 0.084(6) -0.213(5) 1.029(4) 0.08(3) Uiso 1 1 d .
N11 N 0.3151(5) 0.8029(4) 0.3240(3) 0.0308(14) Uani 1 1 d D
N20 N 0.1459(5) 0.5962(3) 0.4592(3) 0.0291(14) Uani 1 1 d D
N32 N 0.2807(5) 0.3495(4) 0.2802(3) 0.0319(15) Uani 1 1 d D
N41 N 0.4188(5) 0.5753(4) 0.1271(3) 0.0293(14) Uani 1 1 d D
N44 N 0.5764(4) 0.3205(3) 0.4446(3) 0.0292(14) Uani 1 1 d D
N53 N 0.7349(4) 0.5330(4) 0.2864(3) 0.0369(15) Uani 1 1 d D
N56 N 0.4081(4) 0.5415(3) 0.3261(3) 0.0306(15) Uani 1 1 d .
N11' N 0.5571(5) -0.0517(4) 0.8317(3) 0.0293(14) Uani 1 1 d D
N20' N 0.4142(4) 0.0306(4) 0.6252(3) 0.0345(15) Uani 1 1 d D
N32' N 0.0203(5) 0.2676(4) 0.7506(3) 0.0322(15) Uani 1 1 d D
N41' N 0.1725(4) 0.2094(4) 0.9459(3) 0.0306(15) Uani 1 1 d D
N45' N 0.1848(5) -0.1594(3) 0.9767(3) 0.0302(15) Uani 1 1 d D
N54' N 0.0603(5) -0.1059(4) 0.7698(3) 0.0350(15) Uani 1 1 d D
N57' N 0.2267(5) 0.0364(4) 0.8225(3) 0.0372(16) Uani 1 1 d .
O59 O 0.3867(4) 0.6238(4) 0.4010(3) 0.0682(16) Uani 1 1 d .
O60' O 0.3644(6) 0.0885(4) 0.7688(3) 0.102(2) Uani 1 1 d .
C26' C 0.0303(5) 0.0935(4) 0.7065(3) 0.0233(16) Uiso 1 1 d .
H41' H 0.209(4) 0.210(3) 0.9105(15) 0.02(2) Uiso 1 1 d D
H20' H 0.404(4) 0.054(3) 0.6550(18) 0.008(19) Uiso 1 1 d D
H20 H 0.199(3) 0.611(4) 0.452(3) 0.03(3) Uiso 1 1 d D
H11' H 0.523(4) -0.007(2) 0.820(3) 0.03(3) Uiso 1 1 d D
H53 H 0.698(8) 0.508(6) 0.280(6) 0.17(6) Uiso 1 1 d D
H11 H 0.345(5) 0.757(2) 0.338(3) 0.06(3) Uiso 1 1 d D
H44 H 0.585(6) 0.311(4) 0.4087(17) 0.06(3) Uiso 1 1 d D
H32 H 0.3428(19) 0.338(4) 0.279(3) 0.04(3) Uiso 1 1 d D
H41 H 0.464(4) 0.537(3) 0.135(4) 0.06(3) Uiso 1 1 d D
H32' H 0.080(2) 0.268(4) 0.743(3) 0.04(3) Uiso 1 1 d D
H54' H 0.1215(19) -0.122(4) 0.765(3) 0.04(3) Uiso 1 1 d D
H45' H 0.230(3) -0.164(3) 0.9450(18) 0.02(2) Uiso 1 1 d D

loop_
_atom_site_aniso_label
_atom_site_aniso_U_11
_atom_site_aniso_U_22
_atom_site_aniso_U_33
_atom_site_aniso_U_23
_atom_site_aniso_U_13
_atom_site_aniso_U_12
C1 0.044(5) 0.043(5) 0.030(5) -0.001(4) -0.015(4) -0.023(4)
C2 0.024(5) 0.034(5) 0.024(5) -0.001(4) -0.007(4) -0.024(4)
C3 0.019(5) 0.027(4) 0.018(4) 0.002(4) -0.006(4) -0.008(4)
C4 0.024(5) 0.021(4) 0.017(4) -0.002(3) -0.003(4) -0.008(4)
C5 0.031(4) 0.041(5) 0.029(4) 0.001(4) -0.012(4) -0.011(4)
C6 0.023(5) 0.030(4) 0.014(4) 0.002(4) -0.005(4) -0.014(4)
C7 0.017(5) 0.029(4) 0.022(5) 0.002(4) -0.002(4) -0.009(4)
C8 0.035(5) 0.033(4) 0.023(4) -0.003(3) -0.007(3) -0.009(4)
C9 0.029(5) 0.036(5) 0.006(4) -0.002(4) 0.003(4) -0.023(4)
C10 0.036(4) 0.027(4) 0.023(4) -0.006(4) -0.009(4) -0.016(4)
C12 0.025(4) 0.034(4) 0.029(4) -0.007(4) -0.002(4) -0.013(4)
C13 0.023(5) 0.030(5) 0.025(4) -0.012(4) -0.010(4) -0.005(4)
C14 0.034(5) 0.032(5) 0.017(4) 0.001(4) -0.008(4) -0.014(5)
C15 0.035(5) 0.032(6) 0.021(4) -0.006(4) -0.014(4) 0.000(4)
C16 0.020(5) 0.049(6) 0.017(4) -0.011(4) -0.007(3) -0.011(5)
C17 0.029(5) 0.028(5) 0.010(4) -0.001(4) -0.006(4) -0.010(4)
C18 0.027(5) 0.033(6) 0.022(4) -0.014(4) -0.006(4) -0.004(4)
C19 0.017(4) 0.043(5) 0.020(4) -0.009(4) -0.003(3) -0.008(4)
C21 0.022(4) 0.037(5) 0.034(4) -0.007(4) -0.013(3) -0.012(4)
C22 0.022(5) 0.024(4) 0.017(4) 0.001(4) -0.004(4) -0.010(4)
C23 0.026(5) 0.036(5) 0.014(4) 0.002(4) -0.005(4) -0.022(4)
C24 0.026(4) 0.050(5) 0.026(4) -0.006(4) -0.005(4) -0.017(4)
C25 0.025(5) 0.033(5) 0.015(4) 0.000(4) -0.004(4) -0.018(4)
C26 0.029(5) 0.025(5) 0.026(5) 0.004(4) -0.006(4) -0.018(4)
C27 0.046(5) 0.040(5) 0.043(5) -0.005(4) -0.016(4) -0.014(4)
C28 0.020(5) 0.032(5) 0.017(4) 0.002(4) -0.005(4) -0.018(4)
C29 0.030(5) 0.028(5) 0.011(4) -0.003(4) -0.002(4) -0.016(4)
C30 0.034(4) 0.042(5) 0.032(5) -0.006(4) -0.010(4) -0.011(4)
C31 0.032(4) 0.043(5) 0.022(5) -0.003(4) -0.005(4) -0.018(4)
C33 0.031(4) 0.038(4) 0.028(5) -0.006(4) -0.007(4) -0.014(4)
C34 0.020(4) 0.030(5) 0.021(5) -0.008(4) -0.004(3) -0.010(3)
C35 0.033(5) 0.040(5) 0.029(5) -0.007(5) -0.002(4) -0.021(4)
C36 0.046(5) 0.047(5) 0.028(6) -0.013(4) -0.008(4) -0.027(4)
C37 0.039(5) 0.050(6) 0.019(5) -0.006(4) -0.005(4) -0.015(4)
C38 0.020(4) 0.034(5) 0.022(5) -0.004(4) -0.008(3) -0.011(3)
C39 0.025(4) 0.034(5) 0.022(5) -0.003(4) -0.008(3) -0.013(4)
C40 0.038(4) 0.035(5) 0.023(4) -0.002(4) -0.014(4) -0.011(4)
C42 0.033(4) 0.022(4) 0.020(4) -0.001(3) -0.007(3) -0.004(4)
C43 0.033(5) 0.037(4) 0.025(4) 0.005(3) -0.008(4) -0.011(4)
C45 0.031(5) 0.039(4) 0.026(4) -0.003(3) -0.008(4) -0.013(4)
C46 0.026(5) 0.029(5) 0.019(4) -0.009(4) -0.011(4) -0.004(4)
C47 0.040(5) 0.031(5) 0.025(5) -0.008(4) -0.014(4) -0.006(5)
C48 0.030(5) 0.043(6) 0.029(5) -0.014(4) -0.016(4) 0.000(4)
C49 0.024(5) 0.052(6) 0.017(4) -0.011(4) -0.006(3) -0.011(5)
C50 0.025(5) 0.045(5) 0.017(5) -0.010(4) -0.012(4) -0.002(5)
C51 0.022(5) 0.038(6) 0.023(4) -0.010(4) -0.009(4) 0.000(4)
C52 0.027(5) 0.057(6) 0.033(5) 0.001(4) -0.015(4) -0.009(4)
C54 0.023(5) 0.046(5) 0.031(5) -0.004(4) -0.010(3) -0.015(4)
C55 0.040(5) 0.078(6) 0.032(5) 0.016(4) -0.024(4) -0.038(4)
C57 0.038(5) 0.040(5) 0.040(5) -0.013(4) -0.012(4) -0.007(4)
C58 0.043(5) 0.025(5) 0.045(6) -0.022(4) 0.003(5) 0.007(4)
C60 0.094(8) 0.058(7) 0.079(8) -0.007(7) -0.023(6) 0.003(6)
C61 0.106(9) 0.050(6) 0.089(10) -0.023(7) 0.032(7) -0.030(7)
C62 0.090(8) 0.096(9) 0.018(6) -0.004(6) -0.018(6) 0.035(6)
C63 0.051(7) 0.092(8) 0.079(9) -0.053(8) -0.011(5) 0.012(6)
C64 0.061(7) 0.078(7) 0.100(9) -0.030(6) -0.018(6) -0.006(6)
C65 0.046(6) 0.093(9) 0.103(9) -0.038(7) -0.022(6) -0.010(6)
C1' 0.035(4) 0.038(5) 0.025(4) -0.002(3) -0.008(3) -0.009(4)
C2' 0.026(5) 0.031(5) 0.007(4) -0.003(3) -0.011(4) -0.011(4)
C3' 0.030(5) 0.032(5) 0.013(4) 0.003(4) -0.008(4) -0.017(5)
C4' 0.028(5) 0.033(5) 0.019(4) -0.004(4) -0.009(4) -0.012(5)
C5' 0.034(5) 0.049(5) 0.027(4) -0.006(4) -0.010(4) -0.011(4)
C7' 0.031(5) 0.026(5) 0.018(4) -0.005(4) -0.016(4) -0.009(4)
C8' 0.041(5) 0.046(5) 0.030(4) -0.003(4) -0.011(4) -0.024(4)
C9' 0.016(5) 0.038(5) 0.011(4) -0.003(4) -0.004(3) -0.013(4)
C10' 0.036(5) 0.040(5) 0.022(5) 0.001(3) -0.016(4) -0.016(4)
C12' 0.018(5) 0.042(5) 0.024(5) -0.006(3) -0.003(4) -0.008(3)
C13' 0.022(5) 0.021(4) 0.026(5) -0.001(3) -0.010(5) -0.009(4)
C14' 0.019(5) 0.031(4) 0.027(5) -0.005(4) -0.011(4) -0.008(4)
C15' 0.024(5) 0.025(4) 0.031(6) -0.011(3) -0.008(4) -0.006(4)
C16' 0.032(5) 0.035(4) 0.020(4) -0.010(4) 0.001(5) -0.016(4)
C17' 0.027(5) 0.037(4) 0.015(5) -0.009(4) -0.005(4) -0.012(4)
C18' 0.019(5) 0.029(4) 0.033(6) -0.008(4) -0.004(4) -0.006(3)
C19' 0.033(5) 0.034(4) 0.024(4) -0.005(3) -0.010(4) -0.010(4)
C21' 0.032(5) 0.050(5) 0.025(4) -0.005(4) -0.017(4) -0.016(4)
C22' 0.017(5) 0.052(6) 0.008(4) -0.007(4) -0.006(3) -0.010(5)
C23' 0.026(5) 0.035(5) 0.021(4) -0.003(4) -0.014(4) -0.013(4)
C24' 0.035(5) 0.048(5) 0.038(5) -0.016(4) -0.003(4) -0.008(4)
C25' 0.024(5) 0.035(5) 0.012(4) 0.002(3) -0.005(4) -0.013(4)
C27' 0.030(4) 0.055(5) 0.032(5) -0.007(4) -0.008(4) -0.013(4)
C28' 0.031(5) 0.026(5) 0.018(4) -0.008(3) -0.017(4) -0.001(4)
C29' 0.027(5) 0.037(5) 0.022(4) -0.002(4) -0.017(4) -0.011(4)
C30' 0.042(5) 0.045(5) 0.028(4) 0.006(4) -0.017(4) -0.025(4)
C31' 0.033(4) 0.043(5) 0.022(4) -0.009(4) -0.016(3) -0.011(4)
C33' 0.037(5) 0.030(5) 0.032(5) -0.002(4) -0.016(4) -0.006(4)
C34' 0.023(4) 0.030(5) 0.022(5) -0.004(4) -0.007(4) -0.010(4)
C35' 0.023(4) 0.029(5) 0.026(5) 0.002(4) -0.005(3) -0.004(4)
C36' 0.043(5) 0.027(5) 0.026(5) -0.005(4) -0.003(4) -0.005(4)
C37' 0.032(4) 0.037(6) 0.028(5) -0.003(4) -0.009(4) -0.015(4)
C38' 0.022(4) 0.028(5) 0.024(5) -0.007(4) -0.006(4) -0.009(4)
C39' 0.025(4) 0.021(4) 0.026(5) -0.002(4) -0.003(4) -0.007(4)
C40' 0.022(4) 0.038(5) 0.032(5) -0.008(4) -0.008(4) -0.011(4)
C42' 0.036(4) 0.042(5) 0.027(5) 0.000(4) -0.018(4) -0.009(4)
C43' 0.020(5) 0.030(5) 0.022(4) -0.006(4) -0.013(4) 0.001(4)
C44' 0.033(4) 0.042(5) 0.026(4) -0.004(4) -0.014(4) -0.010(4)
C46' 0.057(6) 0.044(6) 0.036(6) 0.000(5) -0.021(6) -0.027(5)
C47' 0.031(4) 0.018(5) 0.033(5) 0.006(4) -0.003(4) -0.011(4)
C48' 0.029(5) 0.043(6) 0.041(6) 0.002(4) -0.014(4) -0.011(4)
C49' 0.041(5) 0.031(5) 0.047(6) -0.001(5) 0.000(4) -0.011(4)
C50' 0.043(5) 0.043(6) 0.040(6) -0.013(5) -0.009(4) -0.025(4)
C51' 0.036(5) 0.030(6) 0.025(5) -0.007(4) -0.005(4) -0.019(4)
C52' 0.029(4) 0.023(4) 0.034(5) -0.003(5) -0.003(4) -0.010(4)
C53' 0.053(5) 0.044(5) 0.026(5) 0.000(4) -0.012(4) -0.026(4)
C55' 0.027(4) 0.039(5) 0.029(5) -0.004(4) -0.010(3) -0.010(4)
C56' 0.052(5) 0.047(6) 0.046(5) -0.004(4) -0.021(4) -0.024(5)
C58' 0.029(5) 0.082(6) 0.039(5) 0.009(4) -0.011(4) -0.031(4)
C59' 0.013(5) 0.110(9) 0.044(6) -0.021(5) 0.021(4) -0.010(6)
N11 0.036(4) 0.028(4) 0.025(4) -0.009(4) 0.011(3) -0.013(4)
N20 0.024(4) 0.026(4) 0.038(4) -0.004(3) -0.002(3) -0.012(4)
N32 0.039(5) 0.048(4) 0.021(4) -0.003(3) -0.008(3) -0.029(4)
N41 0.039(4) 0.027(4) 0.027(4) 0.000(3) -0.018(3) -0.011(4)
N44 0.023(4) 0.039(4) 0.027(4) -0.006(3) -0.009(4) -0.008(3)
N53 0.023(4) 0.042(4) 0.042(4) 0.014(3) -0.015(3) -0.011(3)
N56 0.041(4) 0.043(4) 0.019(4) -0.011(3) -0.006(3) -0.023(4)
N11' 0.026(4) 0.044(5) 0.015(4) -0.004(3) -0.006(3) -0.003(4)
N20' 0.022(4) 0.065(5) 0.023(4) -0.024(4) -0.005(4) -0.006(3)
N32' 0.032(5) 0.039(4) 0.030(4) -0.012(3) -0.016(3) -0.004(4)
N41' 0.034(4) 0.038(4) 0.016(4) -0.008(3) -0.006(4) 0.002(3)
N45' 0.034(4) 0.041(4) 0.021(4) 0.005(3) -0.006(4) -0.026(3)
N54' 0.033(5) 0.044(4) 0.033(4) 0.006(3) -0.013(4) -0.021(4)
N57' 0.045(5) 0.046(5) 0.031(4) 0.011(3) -0.016(3) -0.036(4)
O59 0.061(4) 0.084(4) 0.064(4) 0.000(4) -0.026(3) -0.024(3)
O60' 0.140(7) 0.078(5) 0.096(5) -0.010(4) -0.041(5) -0.027(5)

loop_
_atom_type_symbol
_atom_type_description
_atom_type_scat_dispersion_real
_atom_type_scat_dispersion_imag
_atom_type_scat_source
C C 0.0033 0.0016 'International Tables Vol C Tables 4.2.6.8 and 6.1.1.4'
H H 0.0000 0.0000 'International Tables Vol C Tables 4.2.6.8 and 6.1.1.4'
N N 0.0061 0.0033 'International Tables Vol C Tables 4.2.6.8 and 6.1.1.4'
O O 0.0106 0.0060 'International Tables Vol C Tables 4.2.6.8 and 6.1.1.4'

loop_
_geom_angle_atom_site_label_1
_geom_angle_atom_site_label_2
_geom_angle_atom_site_label_3
_geom_angle
C9 C2 C3 119.3(6)
C9 C2 C1 119.5(6)
C3 C2 C1 121.2(6)
C4 C3 C2 120.4(6)
C4 C3 C54 120.2(6)
C2 C3 C54 119.4(6)
C3 C4 C6 120.5(6)
C3 C4 C5 119.2(6)
C6 C4 C5 120.2(6)
C7 C6 C4 119.2(6)
C7 C6 C42 120.1(6)
C4 C6 C42 120.7(6)
C6 C7 C9 121.0(6)
C6 C7 C8 120.1(6)
C9 C7 C8 118.9(6)
C7 C9 C2 119.5(6)
C7 C9 C10 119.9(6)
C2 C9 C10 120.6(6)
N11 C10 C9 112.2(5)
N11 C12 C13 112.8(5)
C14 C13 C18 118.2(6)
C14 C13 C12 121.1(7)
C18 C13 C12 120.7(6)
C13 C14 C15 120.9(6)
C16 C15 C14 119.8(6)
C15 C16 C17 120.8(6)
C18 C17 C16 117.3(6)
C18 C17 C19 121.9(6)
C16 C17 C19 120.6(6)
C13 C18 C17 122.9(6)
N20 C19 C17 115.1(5)
N20 C21 C22 116.0(5)
C23 C22 C29 118.9(6)
C23 C22 C21 120.7(6)
C29 C22 C21 120.2(6)
C25 C23 C22 120.6(6)
C25 C23 C24 119.9(6)
C22 C23 C24 119.4(6)
C23 C25 C26 120.0(6)
C23 C25 C31 119.2(6)
C26 C25 C31 120.8(6)
C28 C26 C25 119.5(6)
C28 C26 C27 121.0(6)
C25 C26 C27 119.5(6)
C26 C28 C29 120.6(6)
C26 C28 C43 119.7(6)
C29 C28 C43 119.8(6)
C28 C29 C22 119.9(6)
C28 C29 C30 120.0(6)
C22 C29 C30 120.1(6)
N32 C31 C25 110.2(5)
N32 C33 C34 113.0(5)
C39 C34 C35 117.5(6)
C39 C34 C33 123.6(6)
C35 C34 C33 118.8(6)
C36 C35 C34 121.9(6)
C35 C36 C37 119.9(6)
C36 C37 C38 120.6(6)
C39 C38 C37 117.6(6)
C39 C38 C40 123.5(6)
C37 C38 C40 118.8(7)
C34 C39 C38 122.5(6)
N41 C40 C38 114.6(5)
N41 C42 C6 112.7(5)
N44 C43 C28 109.6(5)
N44 C45 C46 112.7(5)
C51 C46 C47 118.5(6)
C51 C46 C45 121.7(6)
C47 C46 C45 119.8(7)
C48 C47 C46 119.9(6)
C49 C48 C47 120.8(6)
C48 C49 C50 120.6(6)
C51 C50 C49 117.2(6)
C51 C50 C52 123.9(6)
C49 C50 C52 118.9(7)
C46 C51 C50 123.1(6)
N53 C52 C50 113.1(6)
N53 C54 C3 110.9(5)
O59 C58 N56 125.6(7)
C65 C60 C61 118.2(10)
C62 C61 C60 122.8(10)
C61 C62 C63 116.3(11)
C64 C63 C62 124.0(10)
C63 C64 C65 118.4(10)
C60 C65 C64 120.2(9)
C9' C2' C3' 119.2(6)
C9' C2' C1' 119.7(6)
C3' C2' C1' 121.1(6)
C4' C3' C2' 120.8(6)
C4' C3' C44' 119.8(6)
C2' C3' C44' 119.5(6)
C3' C4' C43' 119.7(6)
C3' C4' C5' 121.1(6)
C43' C4' C5' 119.1(6)
C9' C7' C43' 119.0(6)
C9' C7' C8' 119.4(6)
C43' C7' C8' 121.5(6)
C2' C9' C7' 120.9(6)
C2' C9' C10' 118.8(6)
C7' C9' C10' 120.3(6)
N11' C10' C9' 112.7(5)
N11' C12' C13' 115.4(5)
C14' C13' C18' 118.8(6)
C14' C13' C12' 118.9(6)
C18' C13' C12' 122.3(6)
C13' C14' C15' 121.0(6)
C16' C15' C14' 119.2(6)
C15' C16' C17' 121.6(6)
C16' C17' C18' 118.1(6)
C16' C17' C19' 119.7(6)
C18' C17' C19' 122.2(6)
C17' C18' C13' 121.2(6)
N20' C19' C17' 116.1(5)
N20' C21' C22' 110.4(5)
C29' C22' C23' 121.9(6)
C29' C22' C21' 120.1(6)
C23' C22' C21' 118.0(6)
C22' C23' C25' 118.5(6)
C22' C23' C24' 119.8(6)
C25' C23' C24' 121.7(6)
C26' C25' C23' 120.2(6)
C26' C25' C55' 119.7(6)
C23' C25' C55' 120.1(6)
C26' C28' C29' 120.1(6)
C26' C28' C31' 119.6(6)
C29' C28' C31' 120.4(6)
C22' C29' C28' 118.6(6)
C22' C29' C30' 121.3(6)
C28' C29' C30' 120.0(6)
N32' C31' C28' 112.8(5)
N32' C33' C34' 114.9(5)
C35' C34' C39' 119.6(6)
C35' C34' C33' 118.8(6)
C39' C34' C33' 121.6(6)
C36' C35' C34' 119.4(6)
C37' C36' C35' 120.6(6)
C36' C37' C38' 120.9(6)
C39' C38' C37' 117.8(6)
C39' C38' C40' 123.2(6)
C37' C38' C40' 119.0(6)
C34' C39' C38' 121.6(6)
N41' C40' C38' 114.3(5)
N41' C42' C43' 113.2(5)
C4' C43' C7' 120.3(6)
C4' C43' C42' 120.3(6)
C7' C43' C42' 119.4(6)
N45' C44' C3' 111.8(5)
N45' C46' C47' 112.5(6)
C48' C47' C52' 119.3(6)
C48' C47' C46' 120.1(7)
C52' C47' C46' 120.6(7)
C47' C48' C49' 120.2(7)
C50' C49' C48' 119.5(7)
C49' C50' C51' 121.6(7)
C50' C51' C52' 118.0(6)
C50' C51' C53' 121.4(7)
C52' C51' C53' 120.6(6)
C47' C52' C51' 121.4(6)
N54' C53' C51' 112.0(5)
N54' C55' C25' 113.7(5)
O60' C59' N57' 118.8(8)
C12 N11 C10 113.5(5)
C21 N20 C19 112.1(5)
C33 N32 C31 111.9(5)
C40 N41 C42 111.1(5)
C43 N44 C45 112.2(5)
C52 N53 C54 111.1(5)
C58 N56 C57 118.0(6)
C58 N56 C55 121.5(6)
C57 N56 C55 120.5(6)
C12' N11' C10' 111.7(5)
C19' N20' C21' 112.1(5)
C33' N32' C31' 112.9(5)
C40' N41' C42' 111.8(5)
C46' N45' C44' 112.1(5)
C53' N54' C55' 113.5(5)
C59' N57' C58' 117.5(6)
C59' N57' C56' 121.0(6)
C58' N57' C56' 121.5(6)
C28' C26' C25' 120.2(6)
C28' C26' C27' 119.7(6)
C25' C26' C27' 120.1(6)

loop_
_geom_bond_atom_site_label_1
_geom_bond_atom_site_label_2
_geom_bond_distance
C1 C2 1.499(8)
C2 C9 1.404(8)
C2 C3 1.408(8)
C3 C4 1.388(8)
C3 C54 1.514(8)
C4 C6 1.395(8)
C4 C5 1.517(8)
C6 C7 1.395(8)
C6 C42 1.514(8)
C7 C9 1.400(8)
C7 C8 1.515(8)
C9 C10 1.507(8)
C10 N11 1.461(7)
C12 N11 1.434(8)
C12 C13 1.498(8)
C13 C14 1.378(8)
C13 C18 1.378(8)
C14 C15 1.385(8)
C15 C16 1.378(8)
C16 C17 1.396(8)
C17 C18 1.387(8)
C17 C19 1.495(8)
C19 N20 1.454(8)
C21 N20 1.443(8)
C21 C22 1.500(8)
C22 C23 1.398(8)
C22 C29 1.406(8)
C23 C25 1.395(8)
C23 C24 1.528(8)
C25 C26 1.403(8)
C25 C31 1.515(8)
C26 C28 1.391(8)
C26 C27 1.516(8)
C28 C29 1.401(8)
C28 C43 1.522(8)
C29 C30 1.515(8)
C31 N32 1.474(8)
C33 N32 1.461(8)
C33 C34 1.500(8)
C34 C39 1.381(8)
C34 C35 1.387(8)
C35 C36 1.367(8)
C36 C37 1.369(8)
C37 C38 1.407(8)
C38 C39 1.384(8)
C38 C40 1.502(8)
C40 N41 1.462(8)
C42 N41 1.465(8)
C43 N44 1.458(8)
C45 N44 1.471(8)
C45 C46 1.499(8)
C46 C51 1.372(8)
C46 C47 1.391(8)
C47 C48 1.382(8)
C48 C49 1.375(8)
C49 C50 1.397(8)
C50 C51 1.390(8)
C50 C52 1.501(9)
C52 N53 1.450(8)
C54 N53 1.473(8)
C55 N56 1.450(8)
C57 N56 1.432(7)
C58 O59 1.272(7)
C58 N56 1.318(8)
C60 C65 1.327(11)
C60 C61 1.471(12)
C61 C62 1.305(12)
C62 C63 1.435(12)
C63 C64 1.314(11)
C64 C65 1.448(12)
C1' C2' 1.522(8)
C2' C9' 1.393(8)
C2' C3' 1.404(8)
C3' C4' 1.388(8)
C3' C44' 1.517(8)
C4' C43' 1.399(8)
C4' C5' 1.517(8)
C7' C9' 1.404(8)
C7' C43' 1.405(8)
C7' C8' 1.513(8)
C9' C10' 1.509(8)
C10' N11' 1.477(7)
C12' N11' 1.431(7)
C12' C13' 1.524(8)
C13' C14' 1.373(8)
C13' C18' 1.397(8)
C14' C15' 1.385(8)
C15' C16' 1.379(8)
C16' C17' 1.383(8)
C17' C18' 1.390(8)
C17' C19' 1.509(8)
C19' N20' 1.440(8)
C21' N20' 1.481(8)
C21' C22' 1.522(8)
C22' C29' 1.391(8)
C22' C23' 1.397(8)
C23' C25' 1.410(8)
C23' C24' 1.497(8)
C25' C26' 1.394(8)
C25' C55' 1.495(8)
C27' C26' 1.510(8)
C28' C26' 1.390(8)
C28' C29' 1.414(8)
C28' C31' 1.501(8)
C29' C30' 1.528(8)
C31' N32' 1.467(8)
C33' N32' 1.439(8)
C33' C34' 1.515(8)
C34' C35' 1.383(8)
C34' C39' 1.385(8)
C35' C36' 1.382(8)
C36' C37' 1.375(8)
C37' C38' 1.393(8)
C38' C39' 1.386(8)
C38' C40' 1.500(8)
C40' N41' 1.441(7)
C42' N41' 1.475(8)
C42' C43' 1.501(8)
C44' N45' 1.466(8)
C46' N45' 1.433(9)
C46' C47' 1.521(10)
C47' C48' 1.375(9)
C47' C52' 1.378(8)
C48' C49' 1.393(9)
C49' C50' 1.367(9)
C50' C51' 1.380(8)
C51' C52' 1.393(8)
C51' C53' 1.512(9)
C53' N54' 1.449(8)
C55' N54' 1.461(8)
C56' N57' 1.438(8)
C58' N57' 1.432(8)
C59' O60' 1.284(8)
C59' N57' 1.332(9)
